data_7156418
loop_
_publ_author_name
'Voznesenskaia, Natalia G.'
'Shmatova, Olga I.'
'Khrustalev, Victor N.'
'Nenajdenko, Valentine G.'

_publ_section_title
;
 Enantioselective synthesis of \a-perfluoroalkylated prolines, their
 6,7-membered homologues and derivatives.
;
_journal_issue 38
_journal_name_full 'Organic &amp; biomolecular chemistry'
_journal_page_first 7004
_journal_page_last 7011
_journal_paper_doi 10.1039/c8ob01223g
_journal_volume 16
_journal_year 2018
_chemical_absolute_configuration rm
_chemical_formula_moiety 'C6 H10 F3 N2 O, C4 H5 O6, H2 O'
_chemical_formula_sum 'C10 H17 F3 N2 O8'
_chemical_formula_weight 350.26
_space_group_crystal_system monoclinic
_space_group_IT_number 4
_space_group_name_Hall 'P 2yb'
_space_group_name_H-M_alt 'P 1 21 1'
_symmetry_space_group_name_Hall 'P 2yb'
_symmetry_space_group_name_H-M 'P 1 21 1'
_atom_sites_solution_hydrogens mixed
_atom_sites_solution_primary difmap
_atom_sites_solution_secondary difmap
_audit_creation_method SHELXL-2014/7
_audit_update_record
;
2017-12-12 deposited with the CCDC.
2018-09-10 downloaded from the CCDC.
;
_cell_angle_alpha 90
_cell_angle_beta 111.74(3)
_cell_angle_gamma 90
_cell_formula_units_Z 2
_cell_length_a 9.7271(19)
_cell_length_b 7.2173(14)
_cell_length_c 11.150(2)
_cell_measurement_reflns_used 600
_cell_measurement_temperature 100(2)
_cell_measurement_theta_max 32.0
_cell_measurement_theta_min 3.2
_cell_volume 727.1(3)
_computing_cell_refinement 'iMosflm (Battye et al., 2011)'
_computing_data_collection 'Marccd (Doyle, 2011)'
_computing_data_reduction iMosflm
_computing_molecular_graphics 'SHELXTL (Sheldrick, 2015)'
_computing_publication_material SHELXTL
_computing_structure_refinement 'SHELXL (Sheldrick, 2015)'
_computing_structure_solution 'SHELXT (Sheldrick, 2015)'
_diffrn_ambient_temperature 100(2)
_diffrn_measured_fraction_theta_full 0.968
_diffrn_measured_fraction_theta_max 0.931
_diffrn_measurement_device_type 'Rayonix SX165 CCD'
_diffrn_measurement_method '/f scan'
_diffrn_radiation_type synchrotron
_diffrn_radiation_wavelength 0.96990
_diffrn_reflns_av_R_equivalents 0.0810
_diffrn_reflns_av_unetI/netI 0.1622
_diffrn_reflns_Laue_measured_fraction_full 0.968
_diffrn_reflns_Laue_measured_fraction_max 0.931
_diffrn_reflns_limit_h_max 12
_diffrn_reflns_limit_h_min -12
_diffrn_reflns_limit_k_max 8
_diffrn_reflns_limit_k_min -8
_diffrn_reflns_limit_l_max 13
_diffrn_reflns_limit_l_min -14
_diffrn_reflns_number 7283
_diffrn_reflns_point_group_measured_fraction_full 0.949
_diffrn_reflns_point_group_measured_fraction_max 0.898
_diffrn_reflns_theta_full 35.587
_diffrn_reflns_theta_max 38.403
_diffrn_reflns_theta_min 3.077
_exptl_absorpt_coefficient_mu 0.356
_exptl_absorpt_correction_T_max 0.980
_exptl_absorpt_correction_T_min 0.880
_exptl_absorpt_correction_type multi-scan
_exptl_absorpt_process_details 'Scala (Evans, 2006)'
_exptl_crystal_colour colourless
_exptl_crystal_density_diffrn 1.600
_exptl_crystal_description needle
_exptl_crystal_F_000 364
_exptl_crystal_size_max 0.30
_exptl_crystal_size_mid 0.05
_exptl_crystal_size_min 0.02
_refine_diff_density_max 0.327
_refine_diff_density_min -0.363
_refine_diff_density_rms 0.082
_refine_ls_abs_structure_details
;
 Flack x determined using 664 quotients [(I+)-(I-)]/[(I+)+(I-)]
 (Parsons, Flack and Wagner, Acta Cryst. B69 (2013) 249-259).
;
_refine_ls_abs_structure_Flack 0.9(6)
_refine_ls_extinction_coef 0.020(3)
_refine_ls_extinction_expression Fc^*^=kFc[1+0.001xFc^2^\l^3^/sin(2\q)]^-1/4^
_refine_ls_extinction_method 'SHELXL-2014/7 (Sheldrick 2014'
_refine_ls_goodness_of_fit_ref 0.910
_refine_ls_hydrogen_treatment constr
_refine_ls_matrix_type full
_refine_ls_number_parameters 209
_refine_ls_number_reflns 2880
_refine_ls_number_restraints 1
_refine_ls_restrained_S_all 0.909
_refine_ls_R_factor_all 0.0815
_refine_ls_R_factor_gt 0.0562
_refine_ls_shift/su_max 0.000
_refine_ls_shift/su_mean 0.000
_refine_ls_structure_factor_coef Fsqd
_refine_ls_weighting_details 'w=1/[\s^2^(Fo^2^)] where P=(Fo^2^+2Fc^2^)/3'
_refine_ls_weighting_scheme calc
_refine_ls_wR_factor_gt 0.1165
_refine_ls_wR_factor_ref 0.1365
_reflns_Friedel_coverage 0.785
_reflns_Friedel_fraction_full 0.927
_reflns_Friedel_fraction_max 0.860
_reflns_number_gt 2071
_reflns_number_total 2880
_reflns_threshold_expression 'I > 2\s(I)'
_cod_data_source_file c8ob01223g2.cif
_cod_data_source_block 417b
_cod_depositor_comments 'Adding full bibliography for 7156418.cif.'
_cod_database_code 7156418
_shelx_shelxl_version_number 2014/7
_shelx_space_group_comment
;
The symmetry employed for this shelxl refinement is uniquely defined
by the following loop, which should always be used as a source of
symmetry information in preference to the above space-group names.
They are only intended as comments.
;
_shelx_estimated_absorpt_t_min 0.892
_shelx_estimated_absorpt_t_max 0.992

loop_
_space_group_symop_operation_xyz
'x, y, z'
'-x, y+1/2, -z'

loop_
_atom_site_label
_atom_site_type_symbol
_atom_site_fract_x
_atom_site_fract_y
_atom_site_fract_z
_atom_site_U_iso_or_equiv
_atom_site_adp_type
_atom_site_occupancy
_atom_site_site_symmetry_order
_atom_site_calc_flag
_atom_site_refinement_flags_posn
_atom_site_refinement_flags_adp
F1 F 0.1730(3) 0.1277(4) 0.5210(2) 0.0251(7) Uani 1 1 d . .
F2 F 0.2903(3) -0.1227(4) 0.6090(2) 0.0284(8) Uani 1 1 d . .
F3 F 0.0700(3) -0.0708(5) 0.6073(2) 0.0293(8) Uani 1 1 d . .
O1 O 0.4271(3) -0.0967(6) 0.9066(3) 0.0259(9) Uani 1 1 d . .
O2 O 0.7133(3) 1.1214(5) 0.9063(3) 0.0187(8) Uani 1 1 d . .
O3 O 0.9105(3) 1.1118(5) 0.8464(3) 0.0182(8) Uani 1 1 d . .
O4 O 0.6939(3) 0.7463(5) 0.9133(3) 0.0199(8) Uani 1 1 d . .
H4 H 0.6199 0.8295 0.8994 0.030 Uiso 1 1 d R U
O5 O 0.6667(3) 0.8143(5) 0.6471(3) 0.0248(9) Uani 1 1 d . .
H5 H 0.6255 0.7228 0.5888 0.037 Uiso 1 1 d R U
O6 O 0.6930(3) 0.4504(5) 0.6673(3) 0.0215(8) Uani 1 1 d . .
O7 O 0.9095(3) 0.4607(5) 0.8379(2) 0.0177(8) Uani 1 1 d . .
H7 H 0.8987 0.3351 0.8355 0.027 Uiso 1 1 d R U
O8 O 0.5287(3) 0.1473(5) 0.5747(2) 0.0196(8) Uani 1 1 d . .
H8A H 0.5712 0.0326 0.5977 0.029 Uiso 1 1 d R U
H8B H 0.5996 0.2376 0.6080 0.029 Uiso 1 1 d R U
N1 N 0.1902(4) -0.0863(6) 0.8952(3) 0.0184(9) Uani 1 1 d . .
H1A H 0.0996 -0.0369 0.8561 0.022 Uiso 1 1 d R U
H1B H 0.2059 -0.1713 0.9579 0.022 Uiso 1 1 d R U
N2 N 0.4099(4) 0.1993(6) 0.7600(3) 0.0187(10) Uani 1 1 d . .
H2A H 0.4845 0.1518 0.8278 0.022 Uiso 1 1 d R U
H2B H 0.4275 0.1753 0.6877 0.022 Uiso 1 1 d R U
C1 C 0.3010(4) -0.0339(7) 0.8608(4) 0.0182(12) Uani 1 1 d . .
C2 C 0.2648(4) 0.1130(7) 0.7516(4) 0.0163(11) Uani 1 1 d . .
C3 C 0.1669(4) 0.2782(7) 0.7575(4) 0.0202(11) Uani 1 1 d . .
H3A H 0.0634 0.2588 0.6978 0.024 Uiso 1 1 calc R U
H3B H 0.1683 0.2943 0.8461 0.024 Uiso 1 1 calc R U
C4 C 0.2337(4) 0.4462(8) 0.7170(4) 0.0209(12) Uani 1 1 d . .
H4A H 0.1996 0.4552 0.6218 0.025 Uiso 1 1 calc R U
H4B H 0.2077 0.5620 0.7512 0.025 Uiso 1 1 calc R U
C5 C 0.3985(5) 0.4094(8) 0.7763(5) 0.0259(13) Uani 1 1 d . .
H5A H 0.4391 0.4448 0.8687 0.031 Uiso 1 1 calc R U
H5B H 0.4520 0.4783 0.7303 0.031 Uiso 1 1 calc R U
C6 C 0.1997(5) 0.0104(8) 0.6215(4) 0.0194(11) Uani 1 1 d . .
C7 C 0.8079(5) 1.0341(7) 0.8773(4) 0.0154(11) Uani 1 1 d . .
C8 C 0.8076(4) 0.8241(7) 0.8768(4) 0.0154(11) Uani 1 1 d . .
H8 H 0.9045 0.7829 0.9423 0.018 Uiso 1 1 calc R U
C9 C 0.7978(4) 0.7464(7) 0.7454(4) 0.0157(11) Uani 1 1 d . .
H9 H 0.8860 0.7885 0.7270 0.019 Uiso 1 1 calc R U
C10 C 0.7946(5) 0.5360(7) 0.7470(4) 0.0152(11) Uani 1 1 d . .

loop_
_atom_site_aniso_label
_atom_site_aniso_U_11
_atom_site_aniso_U_22
_atom_site_aniso_U_33
_atom_site_aniso_U_23
_atom_site_aniso_U_13
_atom_site_aniso_U_12
F1 0.0280(13) 0.0322(19) 0.0144(11) 0.0040(12) 0.0072(10) 0.0028(13)
F2 0.0374(16) 0.024(2) 0.0246(14) -0.0027(12) 0.0127(12) 0.0020(14)
F3 0.0248(14) 0.039(2) 0.0217(12) -0.0034(13) 0.0054(11) -0.0159(14)
O1 0.0167(16) 0.033(2) 0.0263(16) 0.0107(16) 0.0060(13) 0.0068(16)
O2 0.0174(16) 0.017(2) 0.0210(14) -0.0046(14) 0.0064(12) 0.0031(15)
O3 0.0182(16) 0.016(2) 0.0210(15) -0.0010(14) 0.0079(13) 0.0005(14)
O4 0.0209(17) 0.015(2) 0.0274(17) 0.0013(13) 0.0132(14) 0.0000(14)
O5 0.0290(17) 0.017(2) 0.0168(15) -0.0011(14) -0.0052(13) 0.0046(16)
O6 0.0213(15) 0.021(2) 0.0171(13) -0.0011(13) 0.0008(12) -0.0032(15)
O7 0.0176(15) 0.012(2) 0.0198(14) -0.0001(13) 0.0028(12) 0.0033(13)
O8 0.0185(15) 0.016(2) 0.0209(14) -0.0002(14) 0.0031(12) -0.0008(14)
N1 0.0193(18) 0.018(3) 0.0174(16) 0.0041(16) 0.0065(14) 0.0014(18)
N2 0.0165(18) 0.020(3) 0.0169(17) 0.0022(15) 0.0032(14) 0.0000(16)
C1 0.018(2) 0.023(3) 0.0128(19) 0.0001(18) 0.0049(17) 0.004(2)
C2 0.016(2) 0.020(3) 0.0128(18) 0.0003(19) 0.0049(16) -0.002(2)
C3 0.018(2) 0.023(3) 0.021(2) 0.004(2) 0.0091(17) 0.000(2)
C4 0.022(2) 0.018(3) 0.023(2) 0.004(2) 0.0092(18) 0.003(2)
C5 0.029(3) 0.020(3) 0.027(2) -0.001(2) 0.008(2) -0.006(2)
C6 0.017(2) 0.025(3) 0.016(2) 0.004(2) 0.0065(17) -0.002(2)
C7 0.018(2) 0.013(3) 0.0110(19) -0.0003(17) -0.0002(17) -0.0003(19)
C8 0.013(2) 0.017(3) 0.015(2) -0.0011(18) 0.0038(16) -0.0023(19)
C9 0.015(2) 0.015(3) 0.013(2) 0.0009(17) 0.0015(16) 0.0030(19)
C10 0.019(2) 0.018(3) 0.013(2) 0.0007(18) 0.0106(17) 0.001(2)

loop_
_atom_type_symbol
_atom_type_description
_atom_type_scat_dispersion_real
_atom_type_scat_dispersion_imag
_atom_type_scat_source
C C 0.0070 0.0030 'International Tables Vol C Tables 4.2.6.8 and 6.1.1.4'
H H 0.0000 0.0000 'International Tables Vol C Tables 4.2.6.8 and 6.1.1.4'
N N 0.0130 0.0070 'International Tables Vol C Tables 4.2.6.8 and 6.1.1.4'
O O 0.0210 0.0120 'International Tables Vol C Tables 4.2.6.8 and 6.1.1.4'
F F 0.0330 0.0200 'International Tables Vol C Tables 4.2.6.8 and 6.1.1.4'

loop_
_geom_angle_atom_site_label_1
_geom_angle_atom_site_label_2
_geom_angle_atom_site_label_3
_geom_angle
C8 O4 H4 109.9
C9 O5 H5 109.4
C10 O7 H7 109.4
H8A O8 H8B 109.5
C1 N1 H1A 120.2
C1 N1 H1B 119.8
H1A N1 H1B 120.0
C2 N2 C5 107.9(4)
C2 N2 H2A 109.8
C5 N2 H2A 110.3
C2 N2 H2B 110.3
C5 N2 H2B 110.0
H2A N2 H2B 108.5
O1 C1 N1 124.6(5)
O1 C1 C2 118.7(4)
N1 C1 C2 116.7(4)
N2 C2 C6 107.7(4)
N2 C2 C3 104.8(4)
C6 C2 C3 111.5(3)
N2 C2 C1 107.3(3)
C6 C2 C1 107.7(4)
C3 C2 C1 117.3(4)
C4 C3 C2 105.4(4)
C4 C3 H3A 110.7
C2 C3 H3A 110.7
C4 C3 H3B 110.7
C2 C3 H3B 110.7
H3A C3 H3B 108.8
C5 C4 C3 103.3(4)
C5 C4 H4A 111.1
C3 C4 H4A 111.1
C5 C4 H4B 111.1
C3 C4 H4B 111.1
H4A C4 H4B 109.1
C4 C5 N2 103.4(4)
C4 C5 H5A 111.1
N2 C5 H5A 111.1
C4 C5 H5B 111.1
N2 C5 H5B 111.1
H5A C5 H5B 109.0
F2 C6 F3 107.4(4)
F2 C6 F1 107.1(4)
F3 C6 F1 106.9(3)
F2 C6 C2 112.6(3)
F3 C6 C2 111.1(4)
F1 C6 C2 111.5(4)
O2 C7 O3 124.2(5)
O2 C7 C8 120.2(4)
O3 C7 C8 115.6(4)
O4 C8 C7 113.2(4)
O4 C8 C9 110.3(3)
C7 C8 C9 111.5(4)
O4 C8 H8 107.2
C7 C8 H8 107.2
C9 C8 H8 107.2
O5 C9 C10 109.6(3)
O5 C9 C8 109.2(4)
C10 C9 C8 110.4(4)
O5 C9 H9 109.2
C10 C9 H9 109.2
C8 C9 H9 109.2
O6 C10 O7 125.2(4)
O6 C10 C9 120.8(4)
O7 C10 C9 114.0(4)

loop_
_geom_bond_atom_site_label_1
_geom_bond_atom_site_label_2
_geom_bond_distance
F1 C6 1.351(5)
F2 C6 1.345(6)
F3 C6 1.346(5)
O1 C1 1.227(5)
O2 C7 1.252(5)
O3 C7 1.297(5)
O4 C8 1.427(5)
O4 H4 0.9060
O5 C9 1.426(5)
O5 H5 0.9090
O6 C10 1.224(5)
O7 C10 1.317(5)
O7 H7 0.9120
O8 H8A 0.9180
O8 H8B 0.9210
N1 C1 1.326(6)
N1 H1A 0.8999
N1 H1B 0.9000
N2 C2 1.514(6)
N2 C5 1.536(7)
N2 H2A 0.9000
N2 H2B 0.8999
C1 C2 1.553(7)
C2 C6 1.541(6)
C2 C3 1.542(7)
C3 C4 1.521(7)
C3 H3A 0.9900
C3 H3B 0.9900
C4 C5 1.514(6)
C4 H4A 0.9900
C4 H4B 0.9900
C5 H5A 0.9900
C5 H5B 0.9900
C7 C8 1.515(7)
C8 C9 1.539(6)
C8 H8 1.0000
C9 C10 1.519(7)
C9 H9 1.0000

loop_
_geom_hbond_atom_site_label_D
_geom_hbond_atom_site_label_H
_geom_hbond_atom_site_label_A
_geom_hbond_distance_DH
_geom_hbond_distance_HA
_geom_hbond_distance_DA
_geom_hbond_angle_DHA
_geom_hbond_site_symmetry_A
O4 H4 O1 0.91 1.98 2.808(4) 151 1_565
O5 H5 O8 0.91 1.96 2.775(4) 148 2_656
O7 H7 O3 0.91 1.62 2.520(5) 170 1_545
O8 H8A O5 0.92 1.81 2.725(5) 176 1_545
O8 H8B O6 0.92 1.78 2.680(5) 164 .
N1 H1A O3 0.90 2.10 2.941(5) 156 1_445
N1 H1B O2 0.90 2.07 2.948(5) 167 2_637
N2 H2A O2 0.90 2.08 2.850(5) 143 1_545
N2 H2B O8 0.90 1.88 2.741(5) 161 .
C3 H3B O4 0.99 2.54 3.417(5) 148 2_647
C5 H5A O1 0.99 2.38 3.307(6) 156 2_657

loop_
_geom_torsion_atom_site_label_1
_geom_torsion_atom_site_label_2
_geom_torsion_atom_site_label_3
_geom_torsion_atom_site_label_4
_geom_torsion
C5 N2 C2 C6 121.2(4)
C5 N2 C2 C3 2.4(4)
C5 N2 C2 C1 -123.0(4)
O1 C1 C2 N2 -21.1(6)
N1 C1 C2 N2 160.7(4)
O1 C1 C2 C6 94.6(5)
N1 C1 C2 C6 -83.5(5)
O1 C1 C2 C3 -138.6(4)
N1 C1 C2 C3 43.2(6)
N2 C2 C3 C4 21.3(4)
C6 C2 C3 C4 -95.0(4)
C1 C2 C3 C4 140.1(4)
C2 C3 C4 C5 -37.1(5)
C3 C4 C5 N2 37.8(5)
C2 N2 C5 C4 -25.1(5)
N2 C2 C6 F2 59.3(5)
C3 C2 C6 F2 173.8(4)
C1 C2 C6 F2 -56.1(5)
N2 C2 C6 F3 179.8(4)
C3 C2 C6 F3 -65.7(5)
C1 C2 C6 F3 64.4(5)
N2 C2 C6 F1 -61.0(5)
C3 C2 C6 F1 53.5(5)
C1 C2 C6 F1 -176.4(3)
O2 C7 C8 O4 -0.8(5)
O3 C7 C8 O4 179.1(3)
O2 C7 C8 C9 124.3(4)
O3 C7 C8 C9 -55.8(5)
O4 C8 C9 O5 68.4(5)
C7 C8 C9 O5 -58.3(5)
O4 C8 C9 C10 -52.2(5)
C7 C8 C9 C10 -178.9(4)
O5 C9 C10 O6 3.3(6)
C8 C9 C10 O6 123.6(4)
O5 C9 C10 O7 -177.9(3)
C8 C9 C10 O7 -57.6(5)
